data_7713191
loop_
_publ_author_name
'Luo, Dan'
'He, Hongjie'
'Jing, Huiru'
'Ling, Yun'
'Jia, Yu'
'Yang, Yongtai'
'Liu, Xiaofeng'
'Chen, Zhenxia'
'Deng, Mingli'

_publ_section_title
;
 Nanosheets of two-dimensional photoluminescent Lanthanide
 phosphonocarboxylate frameworks decorated with free carboxylic groups for
 latent fingerprint imaging
;
_journal_name_full 'Dalton Transactions'
_journal_paper_doi 10.1039/D3DT01173A
_journal_year 2023
_chemical_formula_sum 'C14 H13 Eu O11 P2'
_chemical_formula_weight 571.14
_space_group_crystal_system triclinic
_space_group_IT_number 2
_space_group_name_Hall '-P 1'
_space_group_name_H-M_alt 'P -1'
_atom_sites_solution_hydrogens mixed
_audit_creation_method SHELXL-2016/6
_audit_update_record
;
2022-11-24 deposited with the CCDC.	2023-05-23 downloaded from the CCDC.
;
_cell_angle_alpha 98.2544(19)
_cell_angle_beta 96.116(2)
_cell_angle_gamma 100.272(2)
_cell_formula_units_Z 2
_cell_length_a 5.6152(7)
_cell_length_b 9.4950(12)
_cell_length_c 16.967(2)
_cell_measurement_reflns_used 3319
_cell_measurement_temperature 296(2)
_cell_measurement_theta_max 29.93
_cell_measurement_theta_min 2.21
_cell_volume 872.75(19)
_computing_cell_refinement 'Bruker SAINT'
_computing_data_collection 'Bruker APEX2'
_computing_data_reduction 'Bruker SAINT'
_computing_molecular_graphics 'Bruker SHELXTL'
_computing_publication_material 'Bruker SHELXTL'
_computing_structure_refinement 'SHELXL-2016/6 (Sheldrick, 2016)'
_computing_structure_solution 'SHELXS-97 (Sheldrick 2008)'
_diffrn_ambient_temperature 296(2)
_diffrn_measured_fraction_theta_full 0.973
_diffrn_measured_fraction_theta_max 0.975
_diffrn_measurement_device_type 'Bruker APEX-II CCD'
_diffrn_measurement_method '\f and \w scans'
_diffrn_radiation_type MoK\a
_diffrn_radiation_wavelength 0.71073
_diffrn_reflns_av_R_equivalents 0.0279
_diffrn_reflns_av_unetI/netI 0.0457
_diffrn_reflns_Laue_measured_fraction_full 0.973
_diffrn_reflns_Laue_measured_fraction_max 0.975
_diffrn_reflns_limit_h_max 6
_diffrn_reflns_limit_h_min -4
_diffrn_reflns_limit_k_max 11
_diffrn_reflns_limit_k_min -11
_diffrn_reflns_limit_l_max 20
_diffrn_reflns_limit_l_min -20
_diffrn_reflns_number 4513
_diffrn_reflns_point_group_measured_fraction_full 0.973
_diffrn_reflns_point_group_measured_fraction_max 0.975
_diffrn_reflns_theta_full 25.242
_diffrn_reflns_theta_max 25.999
_diffrn_reflns_theta_min 2.211
_exptl_absorpt_coefficient_mu 3.838
_exptl_absorpt_correction_T_max 0.926
_exptl_absorpt_correction_T_min 0.637
_exptl_absorpt_correction_type multi-scan
_exptl_absorpt_process_details sadabs
_exptl_crystal_colour colorless
_exptl_crystal_density_diffrn 2.173
_exptl_crystal_description layer
_exptl_crystal_F_000 556
_exptl_crystal_size_max 0.150
_exptl_crystal_size_mid 0.100
_exptl_crystal_size_min 0.020
_refine_diff_density_max 2.500
_refine_diff_density_min -1.168
_refine_diff_density_rms 0.180
_refine_ls_extinction_method none
_refine_ls_goodness_of_fit_ref 0.745
_refine_ls_hydrogen_treatment constr
_refine_ls_matrix_type full
_refine_ls_number_parameters 254
_refine_ls_number_reflns 3346
_refine_ls_number_restraints 0
_refine_ls_restrained_S_all 0.745
_refine_ls_R_factor_all 0.0361
_refine_ls_R_factor_gt 0.0308
_refine_ls_shift/su_max 0.040
_refine_ls_shift/su_mean 0.003
_refine_ls_structure_factor_coef Fsqd
_refine_ls_weighting_details 'w=1/[\s^2^(Fo^2^)+(0.0907P)^2^+5.3517P] where P=(Fo^2^+2Fc^2^)/3'
_refine_ls_weighting_scheme calc
_refine_ls_wR_factor_gt 0.0840
_refine_ls_wR_factor_ref 0.0953
_reflns_Friedel_coverage 0.000
_reflns_number_gt 3029
_reflns_number_total 3346
_reflns_threshold_expression 'I > 2\s(I)'
_cod_data_source_file d3dt01173a2.cif
_cod_data_source_block 171122a
_cod_original_cell_volume 872.74(19)
_cod_database_code 7713191
_shelx_shelxl_version_number 2016/6
_shelx_space_group_comment
; 
The symmetry employed for this shelxl refinement is uniquely defined 
by the following loop, which should always be used as a source of 
symmetry information in preference to the above space-group names. 
They are only intended as comments. 
;
_shelx_estimated_absorpt_t_min 0.597
_shelx_estimated_absorpt_t_max 0.927

loop_
_space_group_symop_operation_xyz
'x, y, z'
'-x, -y, -z'

loop_
_atom_site_label
_atom_site_type_symbol
_atom_site_fract_x
_atom_site_fract_y
_atom_site_fract_z
_atom_site_U_iso_or_equiv
_atom_site_adp_type
_atom_site_occupancy
_atom_site_site_symmetry_order
_atom_site_calc_flag
_atom_site_refinement_flags_posn
_atom_site_refinement_flags_adp
_atom_site_refinement_flags_occupancy
_atom_site_disorder_assembly
_atom_site_disorder_group
Eu1 Eu 1.12574(4) 0.31112(2) 1.00053(2) 0.01127(11) Uani 1 1 d . . . . .
P1 P 1.3155(2) 0.52105(14) 0.88724(7) 0.0114(3) Uani 1 1 d . . . . .
P2 P 0.8066(2) 0.04675(14) 1.11251(8) 0.0128(3) Uani 1 1 d . . . . .
O1 O 1.4143(7) 0.3903(4) 0.9095(2) 0.0200(8) Uani 1 1 d . . . . .
O2 O 1.0984(7) 0.5295(4) 0.9345(2) 0.0143(7) Uani 1 1 d . . . . .
O3 O 1.5176(7) 0.6588(4) 0.9078(2) 0.0188(8) Uani 1 1 d . . . . .
O4 O 1.4819(11) 0.2526(6) 0.6000(3) 0.0400(12) Uani 1 1 d . . . . .
O5 O 1.2921(13) 0.3555(8) 0.5082(3) 0.0567(18) Uani 1 1 d . . . . .
H5 H 1.284284 0.280605 0.476435 0.085 Uiso 1 1 calc R U . . .
O6 O 0.7430(8) 0.2217(4) 0.9162(3) 0.0244(9) Uani 1 1 d . . . . .
H6A H 0.625266 0.265118 0.908396 0.037 Uiso 1 1 d R U . . .
H6B H 0.676909 0.138385 0.923493 0.037 Uiso 1 1 d R U . . .
O7 O 0.9713(7) 0.1749(4) 1.0911(2) 0.0196(8) Uani 1 1 d . . . . .
O8 O 0.8123(8) -0.0982(4) 1.0645(2) 0.0197(8) Uani 1 1 d . . . . .
O9 O 0.5348(7) 0.0685(4) 1.1023(2) 0.0212(8) Uani 1 1 d . . . . .
H9A H 0.532433 0.153734 1.099511 0.032 Uiso 1 1 calc R U . . .
O10 O 0.5392(11) 0.2451(6) 1.3972(3) 0.0441(13) Uani 1 1 d . . . . .
O11 O 0.7138(12) 0.1357(7) 1.4879(3) 0.0547(17) Uani 1 1 d . . . . .
H11A H 0.629958 0.176617 1.516813 0.082 Uiso 1 1 calc R U . . .
C1 C 1.3406(12) 0.3321(7) 0.5803(4) 0.0291(14) Uani 1 1 d . . . . .
C2 C 1.2168(11) 0.4068(6) 0.6425(3) 0.0212(12) Uani 1 1 d . . . . .
C3 C 1.0212(12) 0.4700(7) 0.6198(3) 0.0266(13) Uani 1 1 d . . . . .
H3 H 0.962880 0.462283 0.565620 0.032 Uiso 1 1 calc R U . . .
C4 C 0.9124(12) 0.5446(8) 0.6779(4) 0.0294(14) Uani 1 1 d . . . . .
H4 H 0.781247 0.586720 0.662487 0.035 Uiso 1 1 calc R U . . .
C5 C 0.9985(11) 0.5566(6) 0.7587(3) 0.0227(12) Uani 1 1 d . . . . .
H5A H 0.923625 0.606139 0.797173 0.027 Uiso 1 1 calc R U . . .
C6 C 1.1966(10) 0.4951(6) 0.7828(3) 0.0154(10) Uani 1 1 d . . . . .
C7 C 1.3048(11) 0.4185(6) 0.7238(3) 0.0197(11) Uani 1 1 d . . . . .
H7 H 1.435210 0.375541 0.738903 0.024 Uiso 1 1 calc R U . . .
C8 C 0.6754(13) 0.1636(7) 1.4174(3) 0.0293(14) Uani 1 1 d . . . . .
C9 C 0.8094(12) 0.0939(7) 1.3560(3) 0.0241(12) Uani 1 1 d . . . . .
C10 C 0.7531(11) 0.1048(6) 1.2753(3) 0.0213(12) Uani 1 1 d . . . . .
H10 H 0.635556 0.157014 1.260023 0.026 Uiso 1 1 calc R U . . .
C11 C 0.8743(10) 0.0368(6) 1.2170(3) 0.0163(10) Uani 1 1 d . . . . .
C12 C 1.0497(12) -0.0411(7) 1.2409(4) 0.0269(13) Uani 1 1 d . . . . .
H12 H 1.130003 -0.086814 1.202633 0.032 Uiso 1 1 calc R U . . .
C13 C 1.1058(14) -0.0509(8) 1.3216(4) 0.0372(17) Uani 1 1 d . . . . .
H13 H 1.225496 -0.101301 1.337360 0.045 Uiso 1 1 calc R U . . .
C14 C 0.9827(14) 0.0145(8) 1.3783(4) 0.0331(15) Uani 1 1 d . . . . .
H14 H 1.016464 0.005092 1.431952 0.040 Uiso 1 1 calc R U . . .

loop_
_atom_site_aniso_label
_atom_site_aniso_U_11
_atom_site_aniso_U_22
_atom_site_aniso_U_33
_atom_site_aniso_U_23
_atom_site_aniso_U_13
_atom_site_aniso_U_12
Eu1 0.01254(16) 0.01098(15) 0.01208(16) 0.00334(9) 0.00397(10) 0.00456(10)
P1 0.0127(6) 0.0127(6) 0.0106(6) 0.0034(5) 0.0040(5) 0.0045(5)
P2 0.0159(7) 0.0119(6) 0.0123(6) 0.0027(5) 0.0049(5) 0.0050(5)
O1 0.024(2) 0.025(2) 0.0187(19) 0.0099(15) 0.0089(16) 0.0140(17)
O2 0.0141(19) 0.0175(18) 0.0136(17) 0.0039(14) 0.0070(14) 0.0052(14)
O3 0.018(2) 0.0171(19) 0.0187(19) 0.0037(15) 0.0006(15) -0.0013(15)
O4 0.058(3) 0.049(3) 0.020(2) 0.004(2) 0.010(2) 0.028(3)
O5 0.073(4) 0.095(5) 0.019(2) 0.009(3) 0.018(3) 0.055(4)
O6 0.020(2) 0.0154(19) 0.036(2) -0.0022(17) -0.0010(18) 0.0050(16)
O7 0.025(2) 0.0165(19) 0.0197(19) 0.0108(15) 0.0077(16) 0.0022(16)
O8 0.028(2) 0.0132(18) 0.0194(19) 0.0008(14) 0.0029(16) 0.0089(16)
O9 0.017(2) 0.021(2) 0.030(2) 0.0107(16) 0.0067(16) 0.0084(16)
O10 0.063(4) 0.053(3) 0.025(2) 0.007(2) 0.013(2) 0.032(3)
O11 0.075(4) 0.086(4) 0.023(2) 0.015(3) 0.025(3) 0.052(4)
C1 0.030(3) 0.039(4) 0.017(3) -0.001(2) 0.005(2) 0.008(3)
C2 0.023(3) 0.026(3) 0.013(2) -0.001(2) 0.004(2) 0.002(2)
C3 0.030(3) 0.035(3) 0.014(3) 0.001(2) 0.001(2) 0.008(3)
C4 0.028(3) 0.043(4) 0.020(3) 0.007(3) 0.001(2) 0.014(3)
C5 0.026(3) 0.029(3) 0.016(3) 0.001(2) 0.004(2) 0.013(2)
C6 0.017(3) 0.020(3) 0.009(2) 0.0025(19) 0.0049(19) 0.002(2)
C7 0.021(3) 0.023(3) 0.019(3) 0.005(2) 0.006(2) 0.010(2)
C8 0.040(4) 0.036(3) 0.014(3) 0.003(2) 0.006(3) 0.013(3)
C9 0.033(3) 0.028(3) 0.013(3) 0.002(2) 0.009(2) 0.009(3)
C10 0.024(3) 0.024(3) 0.020(3) 0.006(2) 0.007(2) 0.012(2)
C11 0.016(3) 0.020(3) 0.013(2) 0.0020(19) 0.006(2) 0.001(2)
C12 0.032(3) 0.032(3) 0.023(3) 0.006(2) 0.008(3) 0.019(3)
C13 0.046(4) 0.050(4) 0.025(3) 0.014(3) 0.006(3) 0.027(4)
C14 0.041(4) 0.048(4) 0.015(3) 0.007(3) 0.007(3) 0.018(3)

loop_
_atom_type_symbol
_atom_type_description
_atom_type_scat_dispersion_real
_atom_type_scat_dispersion_imag
_atom_type_scat_source
C C 0.0033 0.0016 'International Tables Vol C Tables 4.2.6.8 and 6.1.1.4'
H H 0.0000 0.0000 'International Tables Vol C Tables 4.2.6.8 and 6.1.1.4'
O O 0.0106 0.0060 'International Tables Vol C Tables 4.2.6.8 and 6.1.1.4'
P P 0.1023 0.0942 'International Tables Vol C Tables 4.2.6.8 and 6.1.1.4'
Eu Eu -0.1578 3.6682 'International Tables Vol C Tables 4.2.6.8 and 6.1.1.4'

loop_
_geom_angle_atom_site_label_1
_geom_angle_atom_site_label_2
_geom_angle_atom_site_label_3
_geom_angle
_geom_angle_site_symmetry_1
_geom_angle_site_symmetry_3
_geom_angle_publ_flag
O8 Eu1 O7 84.81(14) 2_757 . ?
O8 Eu1 O3 92.35(14) 2_757 2_867 ?
O7 Eu1 O3 81.11(14) . 2_867 ?
O8 Eu1 O2 156.16(15) 2_757 2_767 ?
O7 Eu1 O2 79.88(13) . 2_767 ?
O3 Eu1 O2 103.12(13) 2_867 2_767 ?
O8 Eu1 O6 78.55(14) 2_757 . ?
O7 Eu1 O6 87.10(15) . . ?
O3 Eu1 O6 165.74(14) 2_867 . ?
O2 Eu1 O6 82.51(13) 2_767 . ?
O8 Eu1 O1 77.46(14) 2_757 . ?
O7 Eu1 O1 155.86(14) . . ?
O3 Eu1 O1 83.37(13) 2_867 . ?
O2 Eu1 O1 121.82(13) 2_767 . ?
O6 Eu1 O1 105.00(15) . . ?
O8 Eu1 O2 123.83(13) 2_757 . ?
O7 Eu1 O2 145.24(13) . . ?
O3 Eu1 O2 113.37(13) 2_867 . ?
O2 Eu1 O2 66.33(14) 2_767 . ?
O6 Eu1 O2 80.88(13) . . ?
O1 Eu1 O2 58.62(12) . . ?
O8 Eu1 P1 100.90(10) 2_757 . ?
O7 Eu1 P1 174.22(10) . . ?
O3 Eu1 P1 99.37(10) 2_867 . ?
O2 Eu1 P1 94.43(9) 2_767 . ?
O6 Eu1 P1 93.17(11) . . ?
O1 Eu1 P1 29.08(9) . . ?
O2 Eu1 P1 29.54(8) . . ?
O8 Eu1 P1 105.46(11) 2_757 2_867 ?
O7 Eu1 P1 98.83(11) . 2_867 ?
O3 Eu1 P1 21.19(9) 2_867 2_867 ?
O2 Eu1 P1 94.93(9) 2_767 2_867 ?
O6 Eu1 P1 173.06(11) . 2_867 ?
O1 Eu1 P1 70.84(10) . 2_867 ?
O2 Eu1 P1 92.18(9) . 2_867 ?
P1 Eu1 P1 80.57(3) . 2_867 ?
O8 Eu1 Eu1 150.70(10) 2_757 2_767 ?
O7 Eu1 Eu1 113.84(10) . 2_767 ?
O3 Eu1 Eu1 112.06(9) 2_867 2_767 ?
O2 Eu1 Eu1 34.33(9) 2_767 2_767 ?
O6 Eu1 Eu1 80.04(10) . 2_767 ?
O1 Eu1 Eu1 89.11(9) . 2_767 ?
O2 Eu1 Eu1 32.00(8) . 2_767 ?
P1 Eu1 Eu1 60.59(2) . 2_767 ?
P1 Eu1 Eu1 94.19(2) 2_867 2_767 ?
O1 P1 O3 110.3(2) . . ?
O1 P1 O2 105.1(2) . . ?
O3 P1 O2 113.3(2) . . ?
O1 P1 C6 112.1(2) . . ?
O3 P1 C6 109.2(2) . . ?
O2 P1 C6 106.8(2) . . ?
O1 P1 Eu1 51.34(15) . . ?
O3 P1 Eu1 128.14(15) . . ?
O2 P1 Eu1 53.79(14) . . ?
C6 P1 Eu1 122.63(18) . . ?
O1 P1 Eu1 78.76(17) . 2_867 ?
O3 P1 Eu1 33.42(15) . 2_867 ?
O2 P1 Eu1 113.10(15) . 2_867 ?
C6 P1 Eu1 134.09(18) . 2_867 ?
Eu1 P1 Eu1 99.43(3) . 2_867 ?
O8 P2 O7 115.6(2) . . ?
O8 P2 O9 107.5(2) . . ?
O7 P2 O9 109.8(2) . . ?
O8 P2 C11 108.2(2) . . ?
O7 P2 C11 110.6(2) . . ?
O9 P2 C11 104.5(2) . . ?
P1 O1 Eu1 99.58(19) . . ?
P1 O2 Eu1 144.4(2) . 2_767 ?
P1 O2 Eu1 96.67(17) . . ?
Eu1 O2 Eu1 113.67(13) 2_767 . ?
P1 O3 Eu1 125.4(2) . 2_867 ?
P2 O7 Eu1 152.4(2) . . ?
P2 O8 Eu1 172.3(3) . 2_757 ?
O4 C1 O5 124.0(6) . . ?
O4 C1 C2 119.6(5) . . ?
O5 C1 C2 116.4(6) . . ?
C3 C2 C7 120.1(5) . . ?
C3 C2 C1 120.1(5) . . ?
C7 C2 C1 119.7(5) . . ?
C4 C3 C2 120.0(5) . . ?
C3 C4 C5 120.3(6) . . ?
C6 C5 C4 120.6(5) . . ?
C5 C6 C7 118.9(5) . . ?
C5 C6 P1 119.7(4) . . ?
C7 C6 P1 121.3(4) . . ?
C6 C7 C2 120.1(5) . . ?
O10 C8 O11 124.5(6) . . ?
O10 C8 C9 119.0(5) . . ?
O11 C8 C9 116.5(6) . . ?
C14 C9 C10 119.8(5) . . ?
C14 C9 C8 120.6(5) . . ?
C10 C9 C8 119.6(5) . . ?
C9 C10 C11 119.9(5) . . ?
C12 C11 C10 119.3(5) . . ?
C12 C11 P2 119.2(4) . . ?
C10 C11 P2 121.4(4) . . ?
C13 C12 C11 120.5(6) . . ?
C14 C13 C12 119.7(6) . . ?
C13 C14 C9 120.7(6) . . ?

loop_
_geom_bond_atom_site_label_1
_geom_bond_atom_site_label_2
_geom_bond_distance
_geom_bond_site_symmetry_2
_geom_bond_publ_flag
Eu1 O8 2.262(4) 2_757 ?
Eu1 O7 2.290(4) . ?
Eu1 O3 2.348(4) 2_867 ?
Eu1 O2 2.363(3) 2_767 ?
Eu1 O6 2.394(4) . ?
Eu1 O1 2.451(4) . ?
Eu1 O2 2.515(4) . ?
Eu1 P1 3.0954(13) . ?
Eu1 P1 3.4761(14) 2_867 ?
Eu1 Eu1 4.0841(6) 2_767 ?
P1 O1 1.526(4) . ?
P1 O3 1.541(4) . ?
P1 O2 1.536(4) . ?
P1 C6 1.792(5) . ?
P2 O8 1.503(4) . ?
P2 O7 1.504(4) . ?
P2 O9 1.571(4) . ?
P2 C11 1.793(5) . ?
O4 C1 1.241(8) . ?
O5 C1 1.285(8) . ?
O10 C8 1.238(8) . ?
O11 C8 1.266(8) . ?
C1 C2 1.489(8) . ?
C2 C3 1.388(9) . ?
C2 C7 1.395(8) . ?
C3 C4 1.389(9) . ?
C4 C5 1.385(8) . ?
C5 C6 1.396(8) . ?
C6 C7 1.407(7) . ?
C8 C9 1.496(8) . ?
C9 C14 1.387(9) . ?
C9 C10 1.396(8) . ?
C10 C11 1.405(8) . ?
C11 C12 1.393(8) . ?
C12 C13 1.393(9) . ?
C13 C14 1.382(9) . ?

loop_
_geom_hbond_atom_site_label_D
_geom_hbond_atom_site_label_H
_geom_hbond_atom_site_label_A
_geom_hbond_distance_DH
_geom_hbond_distance_HA
_geom_hbond_distance_DA
_geom_hbond_angle_DHA
_geom_hbond_site_symmetry_A
O5 H5 O10 0.82 2.10 2.661(7) 125.2 1_654
O6 H6A O1 0.85 1.82 2.653(5) 166.9 1_455
O6 H6B O9 0.84 2.07 2.870(6) 158.8 2_657
O9 H9A O3 0.82 1.87 2.685(5) 172.5 2_767
O11 H11A O4 0.82 1.84 2.642(7) 166.8 1_456
C5 H5A O7 0.93 2.54 3.303(7) 139.4 2_767
C12 H12 O6 0.93 2.47 3.386(7) 167.9 2_757
